data_4503107
loop_
_publ_author_name
'Xiang, Jiangfeng'
'Chang, Caixian'
'Li, Ming'
'Wu, Simin'
'Yuan, Liangjie'
'Sun, Jutang'

_publ_section_title
;
 A Novel Coordination Polymer as Positive Electrode Material for Lithium
 Ion Battery
;
_journal_issue 1
_journal_name_full 'Crystal Growth &amp; Design'
_journal_page_first 280
_journal_paper_doi 10.1021/cg070386q
_journal_volume 8
_journal_year 2008
_chemical_formula_sum 'C3 H3 Li O3'
_chemical_formula_weight 93.99
_chemical_name_systematic
; 
 ? 
;
_space_group_IT_number 12
_symmetry_space_group_name_Hall '-C 2y'
_symmetry_space_group_name_H-M 'C 1 2/m 1'
_atom_sites_solution_hydrogens geom
_atom_sites_solution_primary direct
_atom_sites_solution_secondary difmap
_audit_creation_method SHELXL-97
_cell_angle_alpha 90.00
_cell_angle_beta 116.468(3)
_cell_angle_gamma 90.00
_cell_formula_units_Z 8
_cell_length_a 15.940(3)
_cell_length_b 6.4354(13)
_cell_length_c 7.9017(16)
_cell_measurement_temperature 273(2)
_cell_volume 725.6(2)
_computing_structure_refinement 'SHELXL-97 (Sheldrick, 1997)'
_computing_structure_solution 'SHELXS-97 (Sheldrick, 1990)'
_diffrn_ambient_temperature 273(2)
_diffrn_measured_fraction_theta_full 0.980
_diffrn_measured_fraction_theta_max 0.980
_diffrn_radiation_monochromator graphite
_diffrn_radiation_source 'fine-focus sealed tube'
_diffrn_radiation_type MoK\a
_diffrn_radiation_wavelength 0.71073
_diffrn_reflns_av_R_equivalents 0.0147
_diffrn_reflns_av_sigmaI/netI 0.0179
_diffrn_reflns_limit_h_max 20
_diffrn_reflns_limit_h_min -20
_diffrn_reflns_limit_k_max 8
_diffrn_reflns_limit_k_min -7
_diffrn_reflns_limit_l_max 10
_diffrn_reflns_limit_l_min -10
_diffrn_reflns_number 2363
_diffrn_reflns_theta_full 27.99
_diffrn_reflns_theta_max 27.99
_diffrn_reflns_theta_min 2.88
_exptl_absorpt_coefficient_mu 0.150
_exptl_absorpt_correction_T_max 0.9851
_exptl_absorpt_correction_T_min 0.9342
_exptl_crystal_density_diffrn 1.721
_exptl_crystal_density_method 'not measured'
_exptl_crystal_F_000 384
_exptl_crystal_size_max 0.46
_exptl_crystal_size_mid 0.12
_exptl_crystal_size_min 0.10
_refine_diff_density_max 0.462
_refine_diff_density_min -0.241
_refine_diff_density_rms 0.062
_refine_ls_extinction_method none
_refine_ls_goodness_of_fit_ref 1.139
_refine_ls_hydrogen_treatment mixed
_refine_ls_matrix_type full
_refine_ls_number_parameters 90
_refine_ls_number_reflns 945
_refine_ls_number_restraints 0
_refine_ls_restrained_S_all 1.139
_refine_ls_R_factor_all 0.0414
_refine_ls_R_factor_gt 0.0397
_refine_ls_shift/su_max 0.001
_refine_ls_shift/su_mean 0.000
_refine_ls_structure_factor_coef Fsqd
_refine_ls_weighting_details 'calc w=1/[\s^2^(Fo^2^)+(0.0565P)^2^+0.9350P] where P=(Fo^2^+2Fc^2^)/3'
_refine_ls_weighting_scheme calc
_refine_ls_wR_factor_gt 0.1166
_refine_ls_wR_factor_ref 0.1175
_reflns_number_gt 882
_reflns_number_total 945
_reflns_threshold_expression >2sigma(I)
_cod_data_source_file cg070386q-file004.cif
_cod_data_source_block 60912lm1_0m
_cod_original_cell_volume 725.6(3)
_cod_database_code 4503107

loop_
_symmetry_equiv_pos_as_xyz
'x, y, z'
'-x, y, -z'
'x+1/2, y+1/2, z'
'-x+1/2, y+1/2, -z'
'-x, -y, -z'
'x, -y, z'
'-x+1/2, -y+1/2, -z'
'x+1/2, -y+1/2, z'

loop_
_atom_site_label
_atom_site_type_symbol
_atom_site_fract_x
_atom_site_fract_y
_atom_site_fract_z
_atom_site_U_iso_or_equiv
_atom_site_adp_type
_atom_site_occupancy
_atom_site_symmetry_multiplicity
_atom_site_calc_flag
_atom_site_refinement_flags
O1 O 0.52068(10) 0.0000 0.6817(2) 0.0236(4) Uani 1 2 d S
O2 O 0.35140(10) 0.0000 0.6549(2) 0.0216(4) Uani 1 2 d S
O3 O 0.16835(11) 0.0000 0.3034(2) 0.0256(4) Uani 1 2 d S
O4 O -0.16004(11) 0.0000 0.0368(2) 0.0275(4) Uani 1 2 d S
C1 C 0.51612(14) 0.0000 0.8362(3) 0.0167(4) Uani 1 2 d S
C2 C 0.41704(13) 0.0000 0.8215(3) 0.0160(4) Uani 1 2 d S
C3 C 0.40587(13) 0.0000 0.9863(3) 0.0184(4) Uani 1 2 d S
H3 H 0.3459 0.0000 0.9785 0.022 Uiso 1 2 calc SR
C4 C 0.08736(14) 0.0000 0.1676(3) 0.0183(4) Uani 1 2 d S
C5 C 0.00467(15) 0.0000 0.1875(3) 0.0216(4) Uani 1 2 d S
H5 H 0.0079 0.0000 0.3080 0.026 Uiso 1 2 calc SR
C6 C -0.08254(14) 0.0000 0.0303(3) 0.0191(4) Uani 1 2 d S
Li1 Li 0.6024(3) 0.0000 0.5499(5) 0.0260(8) Uani 1 2 d S
Li2 Li 0.2180(3) 0.0000 0.5722(5) 0.0273(8) Uani 1 2 d S
O1W1 O 0.18736(8) 0.24520(19) 0.69540(17) 0.0264(3) Uani 1 1 d .
H1W1 H 0.176(2) 0.192(5) 0.780(4) 0.057(8) Uiso 1 1 d .
H2W1 H 0.238(3) 0.318(6) 0.753(5) 0.093(11) Uiso 1 1 d .

loop_
_atom_site_aniso_label
_atom_site_aniso_U_11
_atom_site_aniso_U_22
_atom_site_aniso_U_33
_atom_site_aniso_U_23
_atom_site_aniso_U_13
_atom_site_aniso_U_12
O1 0.0207(7) 0.0391(9) 0.0158(7) 0.000 0.0123(6) 0.000
O2 0.0171(7) 0.0327(8) 0.0154(7) 0.000 0.0076(6) 0.000
O3 0.0186(7) 0.0360(9) 0.0196(7) 0.000 0.0061(6) 0.000
O4 0.0211(8) 0.0408(10) 0.0262(8) 0.000 0.0157(6) 0.000
C1 0.0185(9) 0.0199(9) 0.0164(9) 0.000 0.0121(7) 0.000
C2 0.0155(9) 0.0179(9) 0.0164(9) 0.000 0.0088(7) 0.000
C3 0.0151(9) 0.0258(10) 0.0177(9) 0.000 0.0105(7) 0.000
C4 0.0198(9) 0.0179(9) 0.0181(9) 0.000 0.0094(8) 0.000
C5 0.0230(10) 0.0292(11) 0.0165(9) 0.000 0.0125(8) 0.000
C6 0.0217(10) 0.0189(9) 0.0218(10) 0.000 0.0142(8) 0.000
Li1 0.0242(18) 0.035(2) 0.0214(17) 0.000 0.0126(15) 0.000
Li2 0.0214(17) 0.043(2) 0.0200(17) 0.000 0.0111(14) 0.000
O1W1 0.0254(6) 0.0280(6) 0.0308(6) 0.0030(5) 0.0169(5) 0.0004(4)

loop_
_atom_type_symbol
_atom_type_description
_atom_type_scat_dispersion_real
_atom_type_scat_dispersion_imag
_atom_type_scat_source
C C 0.0033 0.0016 'International Tables Vol C Tables 4.2.6.8 and 6.1.1.4'
H H 0.0000 0.0000 'International Tables Vol C Tables 4.2.6.8 and 6.1.1.4'
Li Li -0.0003 0.0001 'International Tables Vol C Tables 4.2.6.8 and 6.1.1.4'
O O 0.0106 0.0060 'International Tables Vol C Tables 4.2.6.8 and 6.1.1.4'

loop_
_geom_angle_atom_site_label_1
_geom_angle_atom_site_label_2
_geom_angle_atom_site_label_3
_geom_angle
_geom_angle_site_symmetry_1
_geom_angle_site_symmetry_3
C1 O1 Li1 147.27(18) . .
C1 O1 Li1 115.59(17) . 5_656
Li1 O1 Li1 97.15(16) . 5_656
C2 O2 Li2 129.01(17) . .
C2 O2 Li1 113.48(17) . 5_656
Li2 O2 Li1 117.51(17) . 5_656
C4 O3 Li2 135.06(18) . .
O1 C1 C3 124.35(18) . 5_657
O1 C1 C2 115.55(17) . .
C3 C1 C2 120.11(16) 5_657 .
O1 C1 Li1 40.40(12) . 5_656
C3 C1 Li1 164.75(15) 5_657 5_656
C2 C1 Li1 75.14(13) . 5_656
O2 C2 C3 125.62(18) . .
O2 C2 C1 115.22(16) . .
C3 C2 C1 119.15(17) . .
C2 C3 C1 120.74(17) . 5_657
O3 C4 C5 124.44(19) . .
O3 C4 C6 115.87(18) . 5
C5 C4 C6 119.69(18) . 5
C6 C5 C4 121.16(18) . .
O4 C6 C5 124.85(19) . .
O4 C6 C4 116.00(18) . 5
C5 C6 C4 119.15(17) . 5
O1 Li1 O1 82.85(16) . 5_656
O1 Li1 O2 163.0(2) . 5_656
O1 Li1 O2 80.16(15) 5_656 5_656
O1 Li1 O1W1 97.20(13) . 8
O1 Li1 O1W1 128.91(9) 5_656 8
O2 Li1 O1W1 93.47(13) 5_656 8
O1 Li1 O1W1 97.20(13) . 3_545
O1 Li1 O1W1 128.91(9) 5_656 3_545
O2 Li1 O1W1 93.47(13) 5_656 3_545
O1W1 Li1 O1W1 101.91(17) 8 3_545
O1 Li1 C1 106.86(16) . 5_656
O1 Li1 C1 24.01(8) 5_656 5_656
O2 Li1 C1 56.15(10) 5_656 5_656
O1W1 Li1 C1 123.67(10) 8 5_656
O1W1 Li1 C1 123.67(10) 3_545 5_656
O1 Li1 Li1 41.45(10) . 5_656
O1 Li1 Li1 41.40(10) 5_656 5_656
O2 Li1 Li1 121.6(2) 5_656 5_656
O1W1 Li1 Li1 120.18(12) 8 5_656
O1W1 Li1 Li1 120.18(13) 3_545 5_656
C1 Li1 Li1 65.41(14) 5_656 5_656
O1 Li1 Li2 166.87(18) . 5_656
O1 Li1 Li2 110.27(16) 5_656 5_656
O2 Li1 Li2 30.12(10) 5_656 5_656
O1W1 Li1 Li2 74.79(11) 8 5_656
O1W1 Li1 Li2 74.79(11) 3_545 5_656
C1 Li1 Li2 86.26(12) 5_656 5_656
Li1 Li1 Li2 151.7(2) 5_656 5_656
O3 Li2 O2 102.98(19) . .
O3 Li2 O1W1 117.78(13) . .
O2 Li2 O1W1 107.64(14) . .
O3 Li2 O1W1 117.78(13) . 6
O2 Li2 O1W1 107.64(14) . 6
O1W1 Li2 O1W1 102.43(18) . 6
O3 Li2 Li1 70.61(14) . 5_656
O2 Li2 Li1 32.37(10) . 5_656
O1W1 Li2 Li1 123.33(11) . 5_656
O1W1 Li2 Li1 123.33(11) 6 5_656
Li2 O1W1 Li1 125.26(15) . 3_455

loop_
_geom_bond_atom_site_label_1
_geom_bond_atom_site_label_2
_geom_bond_distance
_geom_bond_site_symmetry_2
O1 C1 1.255(2) .
O1 Li1 1.997(4) .
O1 Li1 1.999(4) 5_656
O2 C2 1.265(2) .
O2 Li2 1.927(4) .
O2 Li1 2.056(4) 5_656
O3 C4 1.258(3) .
O3 Li2 1.908(4) .
O4 C6 1.259(2) .
C1 C3 1.400(3) 5_657
C1 C2 1.531(3) .
C1 Li1 2.782(4) 5_656
C2 C3 1.391(3) .
C3 C1 1.400(3) 5_657
C4 C5 1.395(3) .
C4 C6 1.531(3) 5
C5 C6 1.392(3) .
C6 C4 1.531(3) 5
Li1 O1 1.999(4) 5_656
Li1 O2 2.056(4) 5_656
Li1 O1W1 2.111(3) 8
Li1 O1W1 2.111(3) 3_545
Li1 C1 2.782(4) 5_656
Li1 Li1 2.996(8) 5_656
Li1 Li2 3.406(5) 5_656
Li2 O1W1 2.024(3) .
Li2 O1W1 2.024(3) 6
Li2 Li1 3.406(5) 5_656
O1W1 Li1 2.111(3) 3_455

loop_
_geom_torsion_atom_site_label_1
_geom_torsion_atom_site_label_2
_geom_torsion_atom_site_label_3
_geom_torsion_atom_site_label_4
_geom_torsion
_geom_torsion_site_symmetry_1
_geom_torsion_site_symmetry_4
Li1 O1 C1 C3 0.0 . 5_657
Li1 O1 C1 C3 180.0 5_656 5_657
Li1 O1 C1 C2 180.0 . .
Li1 O1 C1 C2 0.0 5_656 .
Li1 O1 C1 Li1 180.000(1) . 5_656
Li2 O2 C2 C3 0.0 . .
Li1 O2 C2 C3 180.0 5_656 .
Li2 O2 C2 C1 180.0 . .
Li1 O2 C2 C1 0.0 5_656 .
O1 C1 C2 O2 0.0 . .
C3 C1 C2 O2 180.0 5_657 .
Li1 C1 C2 O2 0.0 5_656 .
O1 C1 C2 C3 180.0 . .
C3 C1 C2 C3 0.0 5_657 .
Li1 C1 C2 C3 180.0 5_656 .
O2 C2 C3 C1 180.0 . 5_657
C1 C2 C3 C1 0.0 . 5_657
Li2 O3 C4 C5 0.0 . .
Li2 O3 C4 C6 180.0 . 5
O3 C4 C5 C6 180.0 . .
C6 C4 C5 C6 0.0 5 .
C4 C5 C6 O4 180.0 . .
C4 C5 C6 C4 0.0 . 5
C1 O1 Li1 O1 180.0 . 5_656
Li1 O1 Li1 O1 0.0 5_656 5_656
C1 O1 Li1 O2 180.000(2) . 5_656
Li1 O1 Li1 O2 0.000(2) 5_656 5_656
C1 O1 Li1 O1W1 -51.52(10) . 8
Li1 O1 Li1 O1W1 128.48(10) 5_656 8
C1 O1 Li1 O1W1 51.52(10) . 3_545
Li1 O1 Li1 O1W1 -128.48(10) 5_656 3_545
C1 O1 Li1 C1 180.0 . 5_656
Li1 O1 Li1 C1 0.0 5_656 5_656
C1 O1 Li1 Li1 180.000(1) . 5_656
C1 O1 Li1 Li2 0.000(3) . 5_656
Li1 O1 Li1 Li2 180.000(2) 5_656 5_656
C4 O3 Li2 O2 180.0 . .
C4 O3 Li2 O1W1 -61.77(17) . .
C4 O3 Li2 O1W1 61.77(17) . 6
C4 O3 Li2 Li1 180.0 . 5_656
C2 O2 Li2 O3 180.0 . .
Li1 O2 Li2 O3 0.0 5_656 .
C2 O2 Li2 O1W1 54.88(12) . .
Li1 O2 Li2 O1W1 -125.12(12) 5_656 .
C2 O2 Li2 O1W1 -54.88(12) . 6
Li1 O2 Li2 O1W1 125.12(12) 5_656 6
C2 O2 Li2 Li1 180.000(1) . 5_656
O3 Li2 O1W1 Li1 1.3(3) . 3_455
O2 Li2 O1W1 Li1 117.00(18) . 3_455
O1W1 Li2 O1W1 Li1 -129.69(15) 6 3_455
Li1 Li2 O1W1 Li1 85.4(2) 5_656 3_455
